data_1561532
loop_
_publ_author_name
'Yohannan, Jinu P.'
'Vidyasagar, Kanamaluru'

_publ_section_title
;
 Syntheses, structural variants and characterization of AInM&#x2032;S4
 (A=alkali metals, Tl; M&#x2032; = Ge, Sn) compounds; facile ion-exchange
 reactions of layered NaInSnS4 and KInSnS4 compounds
;
_journal_name_full 'Journal of Solid State Chemistry'
_journal_page_first 291
_journal_page_last 302
_journal_paper_doi 10.1016/j.jssc.2016.03.045
_journal_volume 238
_journal_year 2016
_chemical_formula_sum 'In Rb S4 Sn'
_chemical_formula_weight 447.22
_space_group_IT_number 205
_space_group_name_Hall '-P 2ac 2ab 3'
_space_group_name_H-M_alt 'P a -3'
_symmetry_cell_setting cubic
_symmetry_space_group_name_Hall '-P 2ac 2ab 3'
_symmetry_space_group_name_H-M 'P a -3'
_atom_sites_solution_primary direct
_atom_sites_solution_secondary difmap
_audit_creation_method SHELXL-97
_cell_angle_alpha 90.00
_cell_angle_beta 90.00
_cell_angle_gamma 90.00
_cell_formula_units_Z 12
_cell_length_a 13.4729(5)
_cell_length_b 13.4729(5)
_cell_length_c 13.4729(5)
_cell_measurement_reflns_used 1701
_cell_measurement_temperature 293(2)
_cell_measurement_theta_max 28.28
_cell_measurement_theta_min 2.62
_cell_volume 2445.59(16)
_computing_cell_refinement APEXII,Bruker,2004
_computing_data_collection APEXII,Bruker,2004
_computing_data_reduction SAINT,Bruker,2004
_computing_molecular_graphics 'ORTEP-3 (Farrugia, 1997)'
_computing_publication_material 'SHELXL-97 (Sheldrick, 1997)'
_computing_structure_refinement 'SHELXL-97 (Sheldrick, 1997)'
_computing_structure_solution 'SHELXS-97 (Sheldrick, 1997)'
_diffrn_ambient_temperature 293(2)
_diffrn_measured_fraction_theta_full 0.979
_diffrn_measured_fraction_theta_max 0.979
_diffrn_measurement_device_type 'Bruker ApexII ccd area detector'
_diffrn_measurement_method 'phi and omega scans'
_diffrn_radiation_monochromator graphite
_diffrn_radiation_source 'fine-focus sealed tube'
_diffrn_radiation_type MoK\a
_diffrn_radiation_wavelength 0.71073
_diffrn_reflns_av_R_equivalents 0.0263
_diffrn_reflns_av_sigmaI/netI 0.0254
_diffrn_reflns_limit_h_max 12
_diffrn_reflns_limit_h_min -8
_diffrn_reflns_limit_k_max 7
_diffrn_reflns_limit_k_min -17
_diffrn_reflns_limit_l_max 11
_diffrn_reflns_limit_l_min -13
_diffrn_reflns_number 3494
_diffrn_reflns_theta_full 28.30
_diffrn_reflns_theta_max 28.30
_diffrn_reflns_theta_min 2.62
_exptl_absorpt_coefficient_mu 12.742
_exptl_absorpt_correction_T_max 0.775
_exptl_absorpt_correction_T_min 0.548
_exptl_absorpt_correction_type multi-scan
_exptl_absorpt_process_details SADABS(Bruker,2004)
_exptl_crystal_colour yellow
_exptl_crystal_density_diffrn 3.644
_exptl_crystal_density_method 'not measured'
_exptl_crystal_description block
_exptl_crystal_F_000 2400
_exptl_crystal_size_max 0.05
_exptl_crystal_size_mid 0.04
_exptl_crystal_size_min 0.02
_refine_diff_density_max 0.525
_refine_diff_density_min -0.553
_refine_diff_density_rms 0.107
_refine_ls_extinction_coef 0.00207(7)
_refine_ls_extinction_expression Fc^*^=kFc[1+0.001xFc^2^\l^3^/sin(2\q)]^-1/4^
_refine_ls_extinction_method SHELXL
_refine_ls_goodness_of_fit_ref 1.120
_refine_ls_matrix_type full
_refine_ls_number_parameters 34
_refine_ls_number_reflns 997
_refine_ls_number_restraints 0
_refine_ls_restrained_S_all 1.120
_refine_ls_R_factor_all 0.0251
_refine_ls_R_factor_gt 0.0203
_refine_ls_shift/su_max 0.001
_refine_ls_shift/su_mean 0.000
_refine_ls_structure_factor_coef Fsqd
_refine_ls_weighting_details 'calc w=1/[\s^2^(Fo^2^)+(0.0109P)^2^+1.7541P] where P=(Fo^2^+2Fc^2^)/3'
_refine_ls_weighting_scheme calc
_refine_ls_wR_factor_gt 0.0388
_refine_ls_wR_factor_ref 0.0399
_reflns_number_gt 891
_reflns_number_total 997
_reflns_threshold_expression >2sigma(I)
_cod_data_source_file JSSC-2016-238-291.cif
_cod_data_source_block RbInSnS4-8-Beta
_cod_original_sg_symbol_Hall P2ac2ab
_cod_original_sg_symbol_H-M Pa-3
_cod_database_code 1561532

loop_
_symmetry_equiv_pos_as_xyz
'x, y, z'
'-x+1/2, -y, z+1/2'
'-x, y+1/2, -z+1/2'
'x+1/2, -y+1/2, -z'
'z, x, y'
'z+1/2, -x+1/2, -y'
'-z+1/2, -x, y+1/2'
'-z, x+1/2, -y+1/2'
'y, z, x'
'-y, z+1/2, -x+1/2'
'y+1/2, -z+1/2, -x'
'-y+1/2, -z, x+1/2'
'-x, -y, -z'
'x-1/2, y, -z-1/2'
'x, -y-1/2, z-1/2'
'-x-1/2, y-1/2, z'
'-z, -x, -y'
'-z-1/2, x-1/2, y'
'z-1/2, x, -y-1/2'
'z, -x-1/2, y-1/2'
'-y, -z, -x'
'y, -z-1/2, x-1/2'
'-y-1/2, z-1/2, x'
'y-1/2, z, -x-1/2'

loop_
_atom_site_label
_atom_site_type_symbol
_atom_site_fract_x
_atom_site_fract_y
_atom_site_fract_z
_atom_site_U_iso_or_equiv
_atom_site_adp_type
_atom_site_occupancy
_atom_site_symmetry_multiplicity
_atom_site_calc_flag
_atom_site_refinement_flags
_atom_site_disorder_assembly
_atom_site_disorder_group
Rb1 Rb 0.37375(3) 0.37375(3) 0.37375(3) 0.04179(19) Uani 1 3 d S . .
Rb2 Rb 0.0000 0.5000 0.5000 0.0631(3) Uani 1 6 d S . .
In1 In 0.144806(16) 0.624079(16) 0.197737(16) 0.01734(9) Uani 0.50 1 d P . .
Sn1 Sn 0.144806(16) 0.624079(16) 0.197737(16) 0.01734(9) Uani 0.50 1 d P . .
S1 S -0.02535(6) 0.57609(7) 0.23117(7) 0.0283(2) Uani 1 1 d . . .
S2 S 0.21125(7) 0.62574(7) 0.36428(6) 0.0262(2) Uani 1 1 d . . .

loop_
_atom_site_aniso_label
_atom_site_aniso_U_11
_atom_site_aniso_U_22
_atom_site_aniso_U_33
_atom_site_aniso_U_23
_atom_site_aniso_U_13
_atom_site_aniso_U_12
Rb1 0.04179(19) 0.04179(19) 0.04179(19) -0.00732(17) -0.00732(17) -0.00732(17)
Rb2 0.0631(3) 0.0631(3) 0.0631(3) -0.0036(4) 0.0036(4) -0.0036(4)
In1 0.01723(13) 0.01708(13) 0.01771(13) -0.00179(9) -0.00119(8) -0.00061(8)
Sn1 0.01723(13) 0.01708(13) 0.01771(13) -0.00179(9) -0.00119(8) -0.00061(8)
S1 0.0187(4) 0.0262(5) 0.0398(5) 0.0134(4) -0.0029(4) -0.0015(4)
S2 0.0229(4) 0.0375(5) 0.0181(4) 0.0046(4) -0.0032(3) -0.0103(4)

loop_
_atom_type_symbol
_atom_type_description
_atom_type_scat_dispersion_real
_atom_type_scat_dispersion_imag
_atom_type_scat_source
S S 0.1246 0.1234 'International Tables Vol C Tables 4.2.6.8 and 6.1.1.4'
Rb Rb -0.9393 2.9676 'International Tables Vol C Tables 4.2.6.8 and 6.1.1.4'
In In -0.7276 1.3100 'International Tables Vol C Tables 4.2.6.8 and 6.1.1.4'
Sn Sn -0.6537 1.4246 'International Tables Vol C Tables 4.2.6.8 and 6.1.1.4'

loop_
_geom_angle_atom_site_label_1
_geom_angle_atom_site_label_2
_geom_angle_atom_site_label_3
_geom_angle
_geom_angle_site_symmetry_1
_geom_angle_site_symmetry_3
S1 Rb1 S1 100.57(2) 14_656 22_566
S1 Rb1 S1 100.57(2) 14_656 18_665
S1 Rb1 S1 100.57(2) 22_566 18_665
S1 Rb1 S2 106.00(2) 14_656 24_556
S1 Rb1 S2 152.05(2) 22_566 24_556
S1 Rb1 S2 83.09(2) 18_665 24_556
S1 Rb1 S2 152.05(2) 14_656 16_655
S1 Rb1 S2 83.09(2) 22_566 16_655
S1 Rb1 S2 106.00(2) 18_665 16_655
S2 Rb1 S2 69.38(2) 24_556 16_655
S1 Rb1 S2 83.09(2) 14_656 20_565
S1 Rb1 S2 106.00(2) 22_566 20_565
S1 Rb1 S2 152.05(2) 18_665 20_565
S2 Rb1 S2 69.38(2) 24_556 20_565
S2 Rb1 S2 69.38(2) 16_655 20_565
S1 Rb1 In1 86.482(17) 14_656 20_565
S1 Rb1 In1 140.50(2) 22_566 20_565
S1 Rb1 In1 116.405(17) 18_665 20_565
S2 Rb1 In1 35.883(15) 24_556 20_565
S2 Rb1 In1 74.151(19) 16_655 20_565
S2 Rb1 In1 35.744(15) 20_565 20_565
S1 Rb1 In1 140.50(2) 14_656 24_556
S1 Rb1 In1 116.405(17) 22_566 24_556
S1 Rb1 In1 86.482(17) 18_665 24_556
S2 Rb1 In1 35.744(15) 24_556 24_556
S2 Rb1 In1 35.883(15) 16_655 24_556
S2 Rb1 In1 74.151(19) 20_565 24_556
In1 Rb1 In1 56.391(10) 20_565 24_556
S1 Rb1 Sn1 116.405(17) 14_656 16_655
S1 Rb1 Sn1 86.482(17) 22_566 16_655
S1 Rb1 Sn1 140.50(2) 18_665 16_655
S2 Rb1 Sn1 74.151(19) 24_556 16_655
S2 Rb1 Sn1 35.744(15) 16_655 16_655
S2 Rb1 Sn1 35.882(15) 20_565 16_655
In1 Rb1 Sn1 56.391(10) 20_565 16_655
In1 Rb1 Sn1 56.391(10) 24_556 16_655
S1 Rb1 In1 116.405(17) 14_656 16_655
S1 Rb1 In1 86.482(17) 22_566 16_655
S1 Rb1 In1 140.50(2) 18_665 16_655
S2 Rb1 In1 74.151(19) 24_556 16_655
S2 Rb1 In1 35.744(15) 16_655 16_655
S2 Rb1 In1 35.882(15) 20_565 16_655
In1 Rb1 In1 56.391(10) 20_565 16_655
In1 Rb1 In1 56.391(10) 24_556 16_655
Sn1 Rb1 In1 0.000(7) 16_655 16_655
S1 Rb1 Sn1 86.482(17) 14_656 20_565
S1 Rb1 Sn1 140.50(2) 22_566 20_565
S1 Rb1 Sn1 116.405(17) 18_665 20_565
S2 Rb1 Sn1 35.883(15) 24_556 20_565
S2 Rb1 Sn1 74.151(19) 16_655 20_565
S2 Rb1 Sn1 35.744(15) 20_565 20_565
In1 Rb1 Sn1 0.000(5) 20_565 20_565
In1 Rb1 Sn1 56.391(10) 24_556 20_565
Sn1 Rb1 Sn1 56.391(10) 16_655 20_565
In1 Rb1 Sn1 56.391(10) 16_655 20_565
S1 Rb1 Sn1 140.50(2) 14_656 24_556
S1 Rb1 Sn1 116.405(17) 22_566 24_556
S1 Rb1 Sn1 86.482(17) 18_665 24_556
S2 Rb1 Sn1 35.744(15) 24_556 24_556
S2 Rb1 Sn1 35.883(15) 16_655 24_556
S2 Rb1 Sn1 74.151(19) 20_565 24_556
In1 Rb1 Sn1 56.391(10) 20_565 24_556
In1 Rb1 Sn1 0.000(6) 24_556 24_556
Sn1 Rb1 Sn1 56.391(10) 16_655 24_556
In1 Rb1 Sn1 56.391(10) 16_655 24_556
Sn1 Rb1 Sn1 56.391(10) 20_565 24_556
S1 Rb2 S1 68.22(2) 6_456 .
S1 Rb2 S1 68.22(2) 6_456 12_565
S1 Rb2 S1 68.22(2) . 12_565
S1 Rb2 S1 111.78(2) 6_456 13_566
S1 Rb2 S1 180.0 . 13_566
S1 Rb2 S1 111.78(2) 12_565 13_566
S1 Rb2 S1 111.78(2) 6_456 24_556
S1 Rb2 S1 111.78(2) . 24_556
S1 Rb2 S1 180.0 12_565 24_556
S1 Rb2 S1 68.22(2) 13_566 24_556
S1 Rb2 S1 180.00(3) 6_456 18_665
S1 Rb2 S1 111.78(2) . 18_665
S1 Rb2 S1 111.78(2) 12_565 18_665
S1 Rb2 S1 68.22(2) 13_566 18_665
S1 Rb2 S1 68.22(2) 24_556 18_665
S1 Rb2 S2 58.896(18) 6_456 6_456
S1 Rb2 S2 74.41(2) . 6_456
S1 Rb2 S2 123.32(2) 12_565 6_456
S1 Rb2 S2 105.59(2) 13_566 6_456
S1 Rb2 S2 56.68(2) 24_556 6_456
S1 Rb2 S2 121.104(18) 18_665 6_456
S1 Rb2 S2 121.104(18) 6_456 18_665
S1 Rb2 S2 105.59(2) . 18_665
S1 Rb2 S2 56.68(2) 12_565 18_665
S1 Rb2 S2 74.41(2) 13_566 18_665
S1 Rb2 S2 123.32(2) 24_556 18_665
S1 Rb2 S2 58.896(18) 18_665 18_665
S2 Rb2 S2 180.0 6_456 18_665
S1 Rb2 S2 105.59(2) 6_456 24_556
S1 Rb2 S2 56.68(2) . 24_556
S1 Rb2 S2 121.104(18) 12_565 24_556
S1 Rb2 S2 123.32(2) 13_566 24_556
S1 Rb2 S2 58.896(18) 24_556 24_556
S1 Rb2 S2 74.41(2) 18_665 24_556
S2 Rb2 S2 61.052(5) 6_456 24_556
S2 Rb2 S2 118.948(5) 18_665 24_556
S1 Rb2 S2 56.68(2) 6_456 13_566
S1 Rb2 S2 121.104(18) . 13_566
S1 Rb2 S2 105.59(2) 12_565 13_566
S1 Rb2 S2 58.896(18) 13_566 13_566
S1 Rb2 S2 74.41(2) 24_556 13_566
S1 Rb2 S2 123.32(2) 18_665 13_566
S2 Rb2 S2 61.052(5) 6_456 13_566
S2 Rb2 S2 118.948(5) 18_665 13_566
S2 Rb2 S2 118.948(5) 24_556 13_566
S1 Rb2 S2 123.32(2) 6_456 .
S1 Rb2 S2 58.896(18) . .
S1 Rb2 S2 74.41(2) 12_565 .
S1 Rb2 S2 121.104(18) 13_566 .
S1 Rb2 S2 105.59(2) 24_556 .
S1 Rb2 S2 56.68(2) 18_665 .
S2 Rb2 S2 118.948(5) 6_456 .
S2 Rb2 S2 61.052(5) 18_665 .
S2 Rb2 S2 61.052(5) 24_556 .
S2 Rb2 S2 180.00(3) 13_566 .
S1 Rb2 S2 74.41(2) 6_456 12_565
S1 Rb2 S2 123.32(2) . 12_565
S1 Rb2 S2 58.896(18) 12_565 12_565
S1 Rb2 S2 56.68(2) 13_566 12_565
S1 Rb2 S2 121.104(18) 24_556 12_565
S1 Rb2 S2 105.59(2) 18_665 12_565
S2 Rb2 S2 118.948(5) 6_456 12_565
S2 Rb2 S2 61.052(5) 18_665 12_565
S2 Rb2 S2 180.0 24_556 12_565
S2 Rb2 S2 61.052(5) 13_566 12_565
S2 Rb2 S2 118.948(5) . 12_565
S1 In1 S2 117.25(3) 20_565 .
S1 In1 S1 115.83(5) 20_565 .
S2 In1 S1 100.39(3) . .
S1 In1 S2 104.91(3) 20_565 7_564
S2 In1 S2 112.44(4) . 7_564
S1 In1 S2 105.70(3) . 7_564
S1 In1 Rb1 150.53(2) 20_565 16_665
S2 In1 Rb1 58.72(2) . 16_665
S1 In1 Rb1 93.06(3) . 16_665
S2 In1 Rb1 58.70(2) 7_564 16_665
S1 In1 Rb1 49.64(2) 20_565 2_564
S2 In1 Rb1 161.51(2) . 2_564
S1 In1 Rb1 97.65(2) . 2_564
S2 In1 Rb1 65.89(2) 7_564 2_564
Rb1 In1 Rb1 124.420(7) 16_665 2_564
S1 Sn1 S2 117.25(3) 20_565 .
S1 Sn1 S1 115.83(5) 20_565 .
S2 Sn1 S1 100.39(3) . .
S1 Sn1 S2 104.91(3) 20_565 7_564
S2 Sn1 S2 112.44(4) . 7_564
S1 Sn1 S2 105.70(3) . 7_564
S1 Sn1 Rb1 150.53(2) 20_565 16_665
S2 Sn1 Rb1 58.72(2) . 16_665
S1 Sn1 Rb1 93.06(3) . 16_665
S2 Sn1 Rb1 58.70(2) 7_564 16_665
S1 Sn1 Rb1 49.64(2) 20_565 2_564
S2 Sn1 Rb1 161.51(2) . 2_564
S1 Sn1 Rb1 97.65(2) . 2_564
S2 Sn1 Rb1 65.89(2) 7_564 2_564
Rb1 Sn1 Rb1 124.420(7) 16_665 2_564
Sn1 S1 In1 0.000(9) 23_665 23_665
Sn1 S1 In1 104.53(3) 23_665 .
In1 S1 In1 104.53(3) 23_665 .
Sn1 S1 Sn1 104.53(3) 23_665 .
In1 S1 Sn1 104.53(3) 23_665 .
In1 S1 Sn1 0.000(15) . .
Sn1 S1 Rb1 97.20(3) 23_665 14_556
In1 S1 Rb1 97.20(3) 23_665 14_556
In1 S1 Rb1 121.41(4) . 14_556
Sn1 S1 Rb1 121.41(4) . 14_556
Sn1 S1 Rb2 134.18(4) 23_665 .
In1 S1 Rb2 134.18(4) 23_665 .
In1 S1 Rb2 99.49(3) . .
Sn1 S1 Rb2 99.49(3) . .
Rb1 S1 Rb2 102.70(2) 14_556 .
Sn1 S2 In1 0.000(10) . .
Sn1 S2 Sn1 107.21(3) . 10_655
In1 S2 Sn1 107.21(3) . 10_655
Sn1 S2 In1 107.21(3) . 10_655
In1 S2 In1 107.21(3) . 10_655
Sn1 S2 In1 0.000(14) 10_655 10_655
Sn1 S2 Rb1 85.54(3) . 16_665
In1 S2 Rb1 85.54(3) . 16_665
Sn1 S2 Rb1 85.42(3) 10_655 16_665
In1 S2 Rb1 85.42(3) 10_655 16_665
Sn1 S2 Rb2 99.55(3) . .
In1 S2 Rb2 99.55(3) . .
Sn1 S2 Rb2 153.12(3) 10_655 .
In1 S2 Rb2 153.12(3) 10_655 .
Rb1 S2 Rb2 99.33(2) 16_665 .

loop_
_geom_bond_atom_site_label_1
_geom_bond_atom_site_label_2
_geom_bond_distance
_geom_bond_site_symmetry_2
Rb1 S1 3.3582(10) 14_656
Rb1 S1 3.3582(10) 22_566
Rb1 S1 3.3582(10) 18_665
Rb1 S2 3.5344(11) 24_556
Rb1 S2 3.5344(11) 16_655
Rb1 S2 3.5344(11) 20_565
Rb1 In1 4.1232(6) 20_565
Rb1 In1 4.1232(6) 24_556
Rb1 Sn1 4.1232(6) 16_655
Rb1 In1 4.1232(6) 16_655
Rb1 Sn1 4.1232(6) 20_565
Rb1 Sn1 4.1232(6) 24_556
Rb2 S1 3.7797(9) 6_456
Rb2 S1 3.7797(9) .
Rb2 S1 3.7797(9) 12_565
Rb2 S1 3.7797(9) 13_566
Rb2 S1 3.7797(9) 24_556
Rb2 S1 3.7797(9) 18_665
Rb2 S2 3.7834(9) 6_456
Rb2 S2 3.7834(9) 18_665
Rb2 S2 3.7834(9) 24_556
Rb2 S2 3.7834(9) 13_566
Rb2 S2 3.7834(9) .
Rb2 S2 3.7834(9) 12_565
In1 S1 2.4103(9) 20_565
In1 S2 2.4159(9) .
In1 S1 2.4242(9) .
In1 S2 2.4245(9) 7_564
In1 Rb1 4.1232(6) 16_665
In1 Rb1 4.3723(5) 2_564
Sn1 S1 2.4103(9) 20_565
Sn1 S2 2.4159(9) .
Sn1 S1 2.4242(9) .
Sn1 S2 2.4245(9) 7_564
Sn1 Rb1 4.1232(6) 16_665
Sn1 Rb1 4.3723(5) 2_564
S1 Sn1 2.4103(9) 23_665
S1 In1 2.4103(9) 23_665
S1 Rb1 3.3582(10) 14_556
S2 Sn1 2.4245(9) 10_655
S2 In1 2.4245(9) 10_655
S2 Rb1 3.5344(11) 16_665
